data_2003250
loop_
_publ_author_name
'Sondossi, M.'
'Lloyd, B. A.'
'Bariault, D.'
'Sylvestre, M.'
'Simard, M.'

_publ_section_title
;
 Microbial Transformation of a Dihydroxybiphenyl
;
_journal_issue 3
_journal_name_full 'Acta Crystallographica Section C'
_journal_page_first 491
_journal_page_last 494
_journal_paper_doi 10.1107/S0108270194008590
_journal_volume 51
_journal_year 1995
_chemical_compound_source 'recrystallization from ethyl acetate'
_chemical_formula_sum 'C12 H12 O4'
_chemical_formula_weight 220.23
_space_group_IT_number 4
_symmetry_cell_setting monoclinic
_symmetry_space_group_name_Hall 'P 2yb'
_symmetry_space_group_name_H-M 'P 1 21 1'
_atom_type_scat_source
; Cromer & Mann (1968) for non-H atoms and from Stewart,
Davidson & Simpson (1965) for H atoms
;
_cell_angle_alpha 90
_cell_angle_beta 99.27(4)
_cell_angle_gamma 90
_cell_formula_units_Z 2
_cell_length_a 6.929(3)
_cell_length_b 6.725(3)
_cell_length_c 10.778(5)
_cell_measurement_reflns_used 25
_cell_measurement_temperature 235
_cell_measurement_theta_max 25
_cell_measurement_theta_min 20
_cell_volume 495.7(4)
_diffrn_measurement_device Enraf-Nonius
_diffrn_measurement_method \w/2\q
_diffrn_radiation_type CuK\a
_diffrn_radiation_wavelength 1.54056
_diffrn_reflns_av_R_equivalents 0.055
_diffrn_reflns_limit_h_max 8
_diffrn_reflns_limit_h_min -8
_diffrn_reflns_limit_k_max 8
_diffrn_reflns_limit_k_min 0
_diffrn_reflns_limit_l_max 13
_diffrn_reflns_limit_l_min 0
_diffrn_reflns_number 3726
_diffrn_reflns_theta_max 70
_diffrn_standards_decay_% <1.4
_diffrn_standards_interval_time 60
_diffrn_standards_number 3
_exptl_absorpt_coefficient_mu 0.88
_exptl_absorpt_correction_type none
_exptl_crystal_colour 'transparent and colourless'
_exptl_crystal_density_diffrn 1.476
_exptl_crystal_description plate
_exptl_crystal_size_max '0.35 {1\=10}'
_exptl_crystal_size_mid '0.34 {110}'
_exptl_crystal_size_min '0.016 {001}'
_refine_diff_density_max 0.22
_refine_diff_density_min -0.28
_refine_ls_extinction_coef 'secondary, 0.07(2)'
_refine_ls_extinction_method 'Zachariasen (1967)'
_refine_ls_goodness_of_fit_obs 2.84
_refine_ls_hydrogen_treatment noref
_refine_ls_number_parameters 146
_refine_ls_number_reflns 954
_refine_ls_R_factor_obs 0.046
_refine_ls_shift/esd_max 0.17
_refine_ls_structure_factor_coef F
_refine_ls_weighting_details 'w = 1/[\s^2^(F~o~) + 0.0001(F~o~)^2^]'
_refine_ls_weighting_scheme calc
_refine_ls_wR_factor_obs 0.053
_reflns_number_observed 1769
_reflns_number_total 1885
_reflns_observed_criterion I>1.96\s(I)
_cod_data_source_file cd1064.cif
_cod_data_source_block cd1064a
_cod_depositor_comments
;
The following automatic conversions were performed:

'_refine_ls_weighting_scheme' value 'w = 1/[\s^2^(F~o~) +
0.0001(F~o~)^2^]' was changed to 'calc'. New tag
'_refine_ls_weighting_details' was created. The value of the new tag
was set to 'w = 1/[\s^2^(F~o~) + 0.0001(F~o~)^2^]'.

Automatic conversion script
Id: cif_fix_values 3143 2015-03-26 13:38:13Z robertas 
;
_cod_original_sg_symbol_Hall 'P 2y1'
_cod_original_sg_symbol_H-M 'P 21'
_cod_database_code 2003250

loop_
_symmetry_equiv_pos_as_xyz
x,y,z
-x,y+1/2,-z

loop_
_atom_site_label
_atom_site_fract_x
_atom_site_fract_y
_atom_site_fract_z
_atom_site_B_iso_or_equiv
O1 0.6945(3) -0.2564 0.6488(2) 3.52(14)
O3 0.0095(3) -0.2471(5) 0.5141(2) 2.22(10)
O4 0.1429(3) 0.0404(7) 0.7056(2) 2.32(10)
O3' 0.5192(4) -0.2587(6) 1.2925(2) 3.47(14)
C1 0.5265(5) -0.2486(8) 0.6709(3) 2.19(15)
C2 0.3554(5) -0.2455(8) 0.5682(3) 2.35(15)
C3 0.1648(5) -0.2908(6) 0.6140(3) 1.72(13)
C4 0.1458(5) -0.1690(6) 0.7298(3) 1.75(14)
C5 0.3162(5) -0.2040(5) 0.8340(3) 1.57(13)
C6 0.4934(5) -0.2390(7) 0.8030(3) 2.08(15)
C1' 0.2791(5) -0.1864(6) 0.9657(3) 1.75(14)
C2' 0.4227(5) -0.2367(7) 1.0671(3) 2.13(15)
C3' 0.3831(5) -0.2220(7) 1.1892(3) 2.18(15)
C4' 0.2001(6) -0.1628(6) 1.2109(3) 2.36(17)
C5' 0.0598(6) -0.1105(7) 1.1122(3) 2.39(16)
C6' 0.0972(5) -0.1195(7) 0.9886(3) 2.16(16)
H(03) -0.109 -0.251 0.548 3.0
H(04) 0.052 0.065 0.632 3.0
H(03') 0.637 -0.305 1.268 4.2
H(21) 0.346 -0.117 0.531 3.2
H(22) 0.375 -0.341 0.507 3.2
H(3) 0.163 -0.428 0.635 2.5
H(4) 0.029 -0.207 0.759 2.5
H(6) 0.601 -0.258 0.868 2.9
H(2') 0.547 -0.281 1.053 2.9
H(4') 0.172 -0.160 1.294 3.2
H(5') -0.064 -0.067 1.128 3.2
H(6') 0.000 -0.080 0.921 3.0

loop_
_geom_angle_atom_site_label_1
_geom_angle_atom_site_label_2
_geom_angle_atom_site_label_3
_geom_angle
_geom_angle_publ_flag
O1 C1 C2 121.6(3) yes
O1 C1 C6 119.2(3) yes
C2 C1 C6 119.2(3) yes
C1 C2 C3 112.9(3) yes
O3 C3 C2 107.8(3) yes
O3 C3 C4 110.9(3) yes
C2 C3 C4 110.8(3) yes
O4 C4 C3 112.5(3) yes
O4 C4 C5 105.9(3) yes
C3 C4 C5 111.5(3) yes
C4 C5 C6 118.5(3) yes
C4 C5 C1' 117.6(3) yes
C6 C5 C1' 123.8(3) yes
C1 C6 C5 122.5(3) yes
C5 C1' C2' 121.1(3) yes
C5 C1' C6' 119.6(3) yes
C2' C1' C6' 119.3(3) yes
C1' C2' C3' 119.9(3) yes
O3' C3' C2' 123.0(3) yes
O3' C3' C4' 116.5(3) yes
C2' C3' C4' 120.4(3) yes
C3' C4' C5' 119.9(3) yes
C4' C5' C6' 120.8(3) yes
C1' C6' C5' 119.5(3) yes

loop_
_geom_bond_atom_site_label_1
_geom_bond_atom_site_label_2
_geom_bond_distance
_geom_bond_publ_flag
O1 C1 1.226(4) yes
O3 C3 1.425(4) yes
O4 C4 1.432(4) yes
O3' C3' 1.361(4) yes
C1 C2 1.486(5) yes
C1 C6 1.479(5) yes
C2 C3 1.513(5) yes
C3 C4 1.516(5) yes
C4 C5 1.511(5) yes
C5 C6 1.345(5) yes
C5 C1' 1.488(5) yes
C1' C2' 1.396(5) yes
C1' C6' 1.397(5) yes
C2' C3' 1.391(5) yes
C3' C4' 1.384(5) yes
C4' C5' 1.366(6) yes
C5' C6' 1.399(5) yes
